data_4314248
loop_
_publ_author_name
'Fernando S. Delgado'
'Joaqu\'in Sanchiz'
'Catalina Ruiz-P\'erez'
'Francesc Lloret'
'Miguel Julve'

_publ_section_title
;
 Design of High-Dimensional Copper(II) Malonate Complexes with
 Exo-Polydentate N-Donor Ligands
;
_journal_name_full 'Inorganic Chemistry'
_journal_page_first 5938
_journal_page_last 5948
_journal_paper_doi 10.1021/ic034422w
_journal_volume 42
_journal_year 2003
_chemical_formula_sum 'C18 H24 Cu N2 O12'
_chemical_formula_weight 523.93
_chemical_name_systematic
;
 ?
;
_space_group_IT_number 2
_symmetry_cell_setting triclinic
_symmetry_space_group_name_Hall '-P 1'
_symmetry_space_group_name_H-M 'P -1'
_atom_sites_solution_hydrogens geom
_atom_sites_solution_primary direct
_atom_sites_solution_secondary difmap
_audit_creation_method SHELXL-97
_cell_angle_alpha 77.29(3)
_cell_angle_beta 82.18(3)
_cell_angle_gamma 84.92(3)
_cell_formula_units_Z 1
_cell_length_a 4.8831(10)
_cell_length_b 9.5852(19)
_cell_length_c 11.813(2)
_cell_measurement_temperature 293(2)
_cell_volume 533.37(19)
_computing_structure_refinement 'SHELXL-97 (Sheldrick, 1997)'
_computing_structure_solution 'SHELXS-97 (Sheldrick, 1997)'
_diffrn_ambient_temperature 293(2)
_diffrn_measured_fraction_theta_full 0.978
_diffrn_measured_fraction_theta_max 0.978
_diffrn_measurement_device_type 'Bruker Smart CCD'
_diffrn_radiation_monochromator graphite
_diffrn_radiation_source 'fine-focus sealed tube'
_diffrn_radiation_type MoK\a
_diffrn_radiation_wavelength 0.71073
_diffrn_reflns_av_R_equivalents 0.0180
_diffrn_reflns_av_sigmaI/netI 0.0280
_diffrn_reflns_limit_h_max 6
_diffrn_reflns_limit_h_min -6
_diffrn_reflns_limit_k_max 12
_diffrn_reflns_limit_k_min -13
_diffrn_reflns_limit_l_max 13
_diffrn_reflns_limit_l_min -16
_diffrn_reflns_number 4488
_diffrn_reflns_theta_full 30.56
_diffrn_reflns_theta_max 30.56
_diffrn_reflns_theta_min 2.18
_exptl_absorpt_coefficient_mu 1.093
_exptl_absorpt_correction_type none
_exptl_crystal_colour pale_blue
_exptl_crystal_density_diffrn 1.631
_exptl_crystal_density_method 'not measured'
_exptl_crystal_description rhombic
_exptl_crystal_F_000 271
_exptl_crystal_size_max 0.5
_exptl_crystal_size_min 0.2
_refine_diff_density_max 0.375
_refine_diff_density_min -0.328
_refine_diff_density_rms 0.056
_refine_ls_extinction_coef 0.057(5)
_refine_ls_extinction_expression Fc^*^=kFc[1+0.001xFc^2^\l^3^/sin(2\q)]^-1/4^
_refine_ls_extinction_method SHELXL
_refine_ls_goodness_of_fit_ref 1.094
_refine_ls_hydrogen_treatment mixed
_refine_ls_matrix_type full
_refine_ls_number_parameters 179
_refine_ls_number_reflns 3177
_refine_ls_number_restraints 0
_refine_ls_restrained_S_all 1.094
_refine_ls_R_factor_all 0.0293
_refine_ls_R_factor_gt 0.0281
_refine_ls_shift/su_max 0.000
_refine_ls_shift/su_mean 0.000
_refine_ls_structure_factor_coef Fsqd
_refine_ls_weighting_details 'calc w=1/[\s^2^(Fo^2^)+(0.0378P)^2^+0.1533P] where P=(Fo^2^+2Fc^2^)/3'
_refine_ls_weighting_scheme calc
_refine_ls_wR_factor_gt 0.0780
_refine_ls_wR_factor_ref 0.0791
_reflns_number_gt 3043
_reflns_number_total 3177
_reflns_threshold_expression >2sigma(I)
_cod_data_source_file ic034422wsi20030421_020034.cif
_cod_data_source_block COMPOUND1
_cod_original_cell_volume 533.37(18)
_cod_database_code 4314248

loop_
_symmetry_equiv_pos_as_xyz
'x, y, z'
'-x, -y, -z'

loop_
_atom_site_label
_atom_site_type_symbol
_atom_site_fract_x
_atom_site_fract_y
_atom_site_fract_z
_atom_site_U_iso_or_equiv
_atom_site_adp_type
_atom_site_occupancy
_atom_site_symmetry_multiplicity
_atom_site_calc_flag
_atom_site_refinement_flags
_atom_site_disorder_assembly
_atom_site_disorder_group
Cu1 Cu 0.0000 0.0000 0.0000 0.02814(9) Uani 1 2 d S . .
O1 O 0.2980(2) 0.12821(12) -0.03373(8) 0.0346(2) Uani 1 1 d . . .
O2 O -0.0039(2) -0.02984(11) 0.16776(8) 0.0347(2) Uani 1 1 d . . .
O3 O 0.6511(2) 0.21914(13) 0.01721(10) 0.0399(2) Uani 1 1 d . . .
O4 O 0.0495(3) 0.02989(13) 0.33263(9) 0.0403(2) Uani 1 1 d . . .
C1 C 0.4166(3) 0.17059(13) 0.03980(11) 0.0271(2) Uani 1 1 d . . .
C2 C 0.2693(4) 0.1704(2) 0.16104(14) 0.0481(4) Uani 1 1 d . . .
H1 H 0.4091 0.1764 0.2105 0.099(10) Uiso 1 1 d R . .
H2 H 0.1513 0.2579 0.1563 0.113(12) Uiso 1 1 d R . .
C3 C 0.0948(3) 0.04801(13) 0.22344(11) 0.0273(2) Uani 1 1 d . . .
N1 N 0.3336(2) 0.16276(12) 0.59439(10) 0.0304(2) Uani 1 1 d . . .
H1N H 0.2234 0.1046 0.6148 0.051(6) Uiso 1 1 d R . .
C10 C 0.6325(3) 0.32215(15) 0.63276(11) 0.0322(3) Uani 1 1 d . . .
H10 H 0.6931 0.3635 0.6865 0.042(5) Uiso 1 1 d R . .
C11 C 0.4318(3) 0.22411(15) 0.67093(12) 0.0332(3) Uani 1 1 d . . .
H11 H 0.3680 0.1993 0.7477 0.038(5) Uiso 1 1 d R . .
C12 C 0.4253(3) 0.19325(15) 0.48004(12) 0.0326(3) Uani 1 1 d . . .
H12 H 0.3331 0.1435 0.4292 0.042(5) Uiso 1 1 d R . .
C13 C 0.6258(3) 0.29053(14) 0.43764(11) 0.0305(2) Uani 1 1 d . . .
H13 H 0.6829 0.3129 0.3619 0.044(5) Uiso 1 1 d R . .
C14 C 0.7336(2) 0.35783(13) 0.51423(11) 0.0257(2) Uani 1 1 d . . .
C15 C 0.9431(3) 0.46355(13) 0.46765(11) 0.0280(2) Uani 1 1 d . . .
O1W O 0.6724(4) 0.4384(2) 0.14338(16) 0.0628(4) Uani 1 1 d . . .
O2W O 0.1298(4) 0.56891(18) 0.16582(13) 0.0561(4) Uani 1 1 d . . .
H15 H 0.993(4) 0.483(2) 0.3853(17) 0.037(5) Uiso 1 1 d . . .
H1W2 H -0.007(6) 0.534(3) 0.153(2) 0.059(7) Uiso 1 1 d . . .
H2W2 H 0.160(6) 0.628(3) 0.125(2) 0.057(8) Uiso 1 1 d . . .
H1W1 H 0.672(7) 0.391(4) 0.098(3) 0.083(10) Uiso 1 1 d . . .
H2W1 H 0.524(7) 0.473(4) 0.141(3) 0.086(11) Uiso 1 1 d . . .

loop_
_atom_site_aniso_label
_atom_site_aniso_U_11
_atom_site_aniso_U_22
_atom_site_aniso_U_33
_atom_site_aniso_U_23
_atom_site_aniso_U_13
_atom_site_aniso_U_12
Cu1 0.02890(13) 0.03619(13) 0.02029(11) -0.00314(8) -0.00090(7) -0.01756(8)
O1 0.0350(5) 0.0450(5) 0.0250(4) -0.0050(4) 0.0005(3) -0.0218(4)
O2 0.0429(5) 0.0400(5) 0.0232(4) -0.0040(4) -0.0013(4) -0.0237(4)
O3 0.0305(5) 0.0485(6) 0.0434(6) -0.0129(5) 0.0026(4) -0.0202(4)
O4 0.0515(6) 0.0480(6) 0.0242(4) -0.0088(4) 0.0033(4) -0.0274(5)
C1 0.0267(5) 0.0268(5) 0.0272(5) -0.0030(4) -0.0006(4) -0.0100(4)
C2 0.0638(10) 0.0536(9) 0.0317(7) -0.0160(6) 0.0133(7) -0.0409(8)
C3 0.0269(5) 0.0300(5) 0.0254(5) -0.0046(4) 0.0000(4) -0.0108(4)
N1 0.0299(5) 0.0291(5) 0.0317(5) -0.0027(4) -0.0006(4) -0.0133(4)
C10 0.0355(6) 0.0375(6) 0.0251(5) -0.0053(5) -0.0013(5) -0.0168(5)
C11 0.0363(6) 0.0368(6) 0.0259(5) -0.0029(5) 0.0009(5) -0.0160(5)
C12 0.0349(6) 0.0332(6) 0.0320(6) -0.0092(5) -0.0017(5) -0.0126(5)
C13 0.0336(6) 0.0344(6) 0.0244(5) -0.0074(5) 0.0016(4) -0.0117(5)
C14 0.0241(5) 0.0265(5) 0.0261(5) -0.0032(4) -0.0007(4) -0.0081(4)
C15 0.0266(5) 0.0296(5) 0.0269(5) -0.0028(4) 0.0010(4) -0.0103(4)
O1W 0.0628(10) 0.0715(10) 0.0655(10) -0.0284(8) -0.0098(8) -0.0274(8)
O2W 0.0689(9) 0.0614(9) 0.0406(7) -0.0014(6) -0.0124(6) -0.0322(7)

loop_
_atom_type_symbol
_atom_type_description
_atom_type_scat_dispersion_real
_atom_type_scat_dispersion_imag
_atom_type_scat_source
C C 0.0033 0.0016 'International Tables Vol C Tables 4.2.6.8 and 6.1.1.4'
H H 0.0000 0.0000 'International Tables Vol C Tables 4.2.6.8 and 6.1.1.4'
Cu Cu 0.3201 1.2651 'International Tables Vol C Tables 4.2.6.8 and 6.1.1.4'
N N 0.0061 0.0033 'International Tables Vol C Tables 4.2.6.8 and 6.1.1.4'
O O 0.0106 0.0060 'International Tables Vol C Tables 4.2.6.8 and 6.1.1.4'

loop_
_geom_angle_atom_site_label_1
_geom_angle_atom_site_label_2
_geom_angle_atom_site_label_3
_geom_angle
_geom_angle_site_symmetry_1
_geom_angle_site_symmetry_3
_geom_angle_publ_flag
O1 Cu1 O1 180.00(5) 2 . ?
O1 Cu1 O2 93.88(5) 2 2 ?
O1 Cu1 O2 86.12(5) . 2 ?
O1 Cu1 O2 86.12(5) 2 . ?
O1 Cu1 O2 93.88(5) . . ?
O2 Cu1 O2 180.00(7) 2 . ?
C1 O1 Cu1 126.59(8) . . ?
C3 O2 Cu1 127.33(9) . . ?
O3 C1 O1 123.37(12) . . ?
O3 C1 C2 116.47(13) . . ?
O1 C1 C2 120.10(12) . . ?
C3 C2 C1 119.95(12) . . ?
O4 C3 O2 122.18(11) . . ?
O4 C3 C2 116.59(12) . . ?
O2 C3 C2 121.21(11) . . ?
C12 N1 C11 121.91(11) . . ?
C11 C10 C14 120.10(12) . . ?
N1 C11 C10 120.05(12) . . ?
N1 C12 C13 120.22(12) . . ?
C12 C13 C14 119.91(12) . . ?
C10 C14 C13 117.82(11) . . ?
C10 C14 C15 122.76(12) . . ?
C13 C14 C15 119.41(11) . . ?
C15 C15 C14 124.58(15) 2_766 . ?

loop_
_geom_bond_atom_site_label_1
_geom_bond_atom_site_label_2
_geom_bond_distance
_geom_bond_site_symmetry_2
_geom_bond_publ_flag
Cu1 O1 1.9314(11) 2 ?
Cu1 O1 1.9314(11) . ?
Cu1 O2 1.9367(10) 2 ?
Cu1 O2 1.9367(10) . ?
O1 C1 1.2605(16) . ?
O2 C3 1.2599(16) . ?
O3 C1 1.2471(15) . ?
O4 C3 1.2544(16) . ?
C1 C2 1.512(2) . ?
C2 C3 1.5071(19) . ?
N1 C12 1.3399(18) . ?
N1 C11 1.3399(18) . ?
C10 C11 1.3796(18) . ?
C10 C14 1.3973(18) . ?
C12 C13 1.3792(18) . ?
C13 C14 1.3994(17) . ?
C14 C15 1.4703(17) . ?
C15 C15 1.342(3) 2_766 ?
